data_1508803
loop_
_publ_author_name
'D\;abrowa, Kajetan'
'Pawlak, Marcin'
'Duszewski, Piotr'
'Jurczak, Janusz'

_publ_section_title
;
 &quot;Unclosed cryptands&quot;: a point of departure for developing
 potent neutral anion receptors.
;
_journal_issue 24
_journal_name_full 'Organic letters'
_journal_page_first 6298
_journal_page_last 6301
_journal_paper_doi 10.1021/ol303065k
_journal_volume 14
_journal_year 2012
_chemical_formula_moiety 'C30 H31 N7 O8 S'
_chemical_formula_sum 'C30 H31 N7 O8 S'
_chemical_formula_weight 649.68
_chemical_name_systematic
;
 ?
;
_space_group_IT_number 15
_symmetry_cell_setting monoclinic
_symmetry_space_group_name_Hall '-C 2yc'
_symmetry_space_group_name_H-M 'C 1 2/c 1'
_atom_sites_solution_hydrogens geom
_atom_sites_solution_primary direct
_atom_sites_solution_secondary difmap
_audit_creation_method SHELXL-97
_cell_angle_alpha 90.00
_cell_angle_beta 105.321(10)
_cell_angle_gamma 90.00
_cell_formula_units_Z 8
_cell_length_a 24.763(2)
_cell_length_b 10.2635(7)
_cell_length_c 25.5165(17)
_cell_measurement_reflns_used 18220
_cell_measurement_temperature 100(2)
_cell_measurement_theta_max 28.6409
_cell_measurement_theta_min 2.6125
_cell_volume 6254.7(8)
_computing_cell_refinement
; 
CrysAlis RED, Oxford Diffraction Ltd., 
Version 1.171.28cycle2 beta (release 25-10-2005 CrysAlis171 .NET) 
(compiled Oct 25 2005,08:50:05) 
;
_computing_data_collection
; 
CrysAlis CCD, Oxford Diffraction Ltd., 
Version 1.171.28cycle2 beta (release 25-10-2005 CrysAlis171 .NET) 
(compiled Oct 25 2005,08:50:05) 
;
_computing_data_reduction
; 
CrysAlis RED, Oxford Diffraction Ltd., 
Version 1.171.28cycle2 beta (release 25-10-2005 CrysAlis171 .NET) 
(compiled Oct 25 2005,08:50:05) 
;
_computing_molecular_graphics 'WINGX, MERCURY 1.4.2, DIAMOND 2.0'
_computing_publication_material SHELXTL-97
_computing_structure_refinement 'SHELXL-97 (Sheldrick, 1997)'
_computing_structure_solution 'SHELXS-97 (Sheldrick, 1990)'
_diffrn_ambient_temperature 100(2)
_diffrn_detector_area_resol_mean 8.6479
_diffrn_measured_fraction_theta_full 0.999
_diffrn_measured_fraction_theta_max 0.999
_diffrn_measurement_device_type KM4CCD
_diffrn_measurement_method 'omega scan'
_diffrn_radiation_monochromator graphite
_diffrn_radiation_source 'Enhance (Mo) X-ray Source'
_diffrn_radiation_type MoK\a
_diffrn_radiation_wavelength 0.71073
_diffrn_reflns_av_R_equivalents 0.0398
_diffrn_reflns_av_sigmaI/netI 0.0456
_diffrn_reflns_limit_h_max 32
_diffrn_reflns_limit_h_min -32
_diffrn_reflns_limit_k_max 13
_diffrn_reflns_limit_k_min -13
_diffrn_reflns_limit_l_max 32
_diffrn_reflns_limit_l_min -33
_diffrn_reflns_number 56654
_diffrn_reflns_theta_full 27.49
_diffrn_reflns_theta_max 27.49
_diffrn_reflns_theta_min 2.67
_exptl_absorpt_coefficient_mu 0.165
_exptl_absorpt_correction_T_max 0.9756
_exptl_absorpt_correction_T_min 0.9247
_exptl_absorpt_correction_type multi-scan
_exptl_absorpt_process_details
; 
CrysAlis RED, Oxford Diffraction Ltd., 
Version 1.171.28cycle4 beta (release 11-11-2005 CrysAlis171 .NET) 
(compiled Nov 11 2005,15:50:43) 
Empirical absorption correction using spherical harmonics, 
 implemented in SCALE3 ABSPACK scaling algorithm. 
;
_exptl_crystal_colour yellow
_exptl_crystal_density_diffrn 1.380
_exptl_crystal_density_method 'not measured'
_exptl_crystal_description prismatic
_exptl_crystal_F_000 2720
_exptl_crystal_size_max 0.25
_exptl_crystal_size_mid 0.15
_exptl_crystal_size_min 0.15
_refine_diff_density_max 0.320
_refine_diff_density_min -0.250
_refine_diff_density_rms 0.041
_refine_ls_extinction_method none
_refine_ls_goodness_of_fit_ref 0.873
_refine_ls_hydrogen_treatment mixed
_refine_ls_matrix_type full
_refine_ls_number_parameters 539
_refine_ls_number_reflns 7187
_refine_ls_number_restraints 0
_refine_ls_restrained_S_all 0.873
_refine_ls_R_factor_all 0.0544
_refine_ls_R_factor_gt 0.0297
_refine_ls_shift/su_max 0.001
_refine_ls_shift/su_mean 0.000
_refine_ls_structure_factor_coef Fsqd
_refine_ls_weighting_details 'calc w=1/[\s^2^(Fo^2^)+(0.0390P)^2^+0.0000P] where P=(Fo^2^+2Fc^2^)/3'
_refine_ls_weighting_scheme calc
_refine_ls_wR_factor_gt 0.0636
_refine_ls_wR_factor_ref 0.0674
_reflns_number_gt 4832
_reflns_number_total 7187
_reflns_threshold_expression >2sigma(I)
_cod_data_source_file ol303065k_si_003.cif
_cod_data_source_block 3csr
_cod_original_cell_volume 6254.5(8)
_cod_original_sg_symbol_H-M C2/c
_cod_database_code 1508803

loop_
_symmetry_equiv_pos_as_xyz
'x, y, z'
'-x, y, -z+1/2'
'x+1/2, y+1/2, z'
'-x+1/2, y+1/2, -z+1/2'
'-x, -y, -z'
'x, -y, z-1/2'
'-x+1/2, -y+1/2, -z'
'x+1/2, -y+1/2, z-1/2'

loop_
_atom_site_label
_atom_site_type_symbol
_atom_site_fract_x
_atom_site_fract_y
_atom_site_fract_z
_atom_site_U_iso_or_equiv
_atom_site_adp_type
_atom_site_occupancy
_atom_site_symmetry_multiplicity
_atom_site_calc_flag
H2A H 0.1924(6) 0.5217(12) 0.0942(5) 0.018(3) Uiso 1 1 d
H2B H 0.2478(5) 0.4372(14) 0.1227(5) 0.022(4) Uiso 1 1 d
H5 H 0.1697(6) 0.7278(13) 0.0834(5) 0.023(4) Uiso 1 1 d
H6 H 0.1523(5) 0.9347(12) 0.0477(5) 0.012(3) Uiso 1 1 d
H7 H 0.2172(5) 1.0528(13) 0.0192(5) 0.016(3) Uiso 1 1 d
H10 H 0.3527(6) 0.7026(14) 0.0437(6) 0.024(4) Uiso 1 1 d
H13 H 0.3866(6) 0.5118(13) 0.0592(6) 0.024(4) Uiso 1 1 d
H14 H 0.4624(6) 0.3802(14) 0.0526(6) 0.031(4) Uiso 1 1 d
H16 H 0.5655(6) 0.5868(13) 0.1745(5) 0.022(4) Uiso 1 1 d
H17 H 0.4902(5) 0.7228(13) 0.1794(6) 0.022(4) Uiso 1 1 d
H20A H 0.2829(5) 1.1370(12) -0.0083(5) 0.015(3) Uiso 1 1 d
H20B H 0.3477(5) 1.1376(12) 0.0010(5) 0.017(3) Uiso 1 1 d
H22 H 0.3598(6) 1.0699(15) 0.1168(6) 0.025(4) Uiso 1 1 d
H23A H 0.3333(5) 1.2757(12) 0.1679(5) 0.016(3) Uiso 1 1 d
H23B H 0.3966(5) 1.2850(12) 0.1615(5) 0.016(3) Uiso 1 1 d
H24A H 0.4158(6) 1.0844(13) 0.2082(5) 0.020(4) Uiso 1 1 d
H24B H 0.3562(5) 1.0783(13) 0.2169(5) 0.019(3) Uiso 1 1 d
H25A H 0.3774(6) 1.2768(14) 0.2702(6) 0.026(4) Uiso 1 1 d
H25B H 0.4392(6) 1.2643(13) 0.2653(5) 0.021(4) Uiso 1 1 d
H26 H 0.3958(6) 1.0743(14) 0.3169(5) 0.022(4) Uiso 1 1 d
H29 H 0.5570(6) 1.0602(13) 0.4275(5) 0.022(4) Uiso 1 1 d
H30 H 0.5706(5) 0.8842(12) 0.4926(5) 0.019(3) Uiso 1 1 d
H31 H 0.4924(5) 0.7397(13) 0.4841(6) 0.022(4) Uiso 1 1 d
H35 H 0.3511(6) 0.8248(14) 0.3515(6) 0.022(4) Uiso 1 1 d
H36A H 0.2672(6) 0.7201(12) 0.3603(5) 0.020(3) Uiso 1 1 d
H36B H 0.3086(5) 0.6005(13) 0.3845(5) 0.022(4) Uiso 1 1 d
H37A H 0.2661(6) 0.5343(13) 0.2990(5) 0.023(4) Uiso 1 1 d
H37B H 0.3276(6) 0.5818(14) 0.2922(6) 0.032(4) Uiso 1 1 d
H38A H 0.2247(6) 0.7233(13) 0.2554(5) 0.023(4) Uiso 1 1 d
H38B H 0.2866(6) 0.7859(14) 0.2596(5) 0.023(4) Uiso 1 1 d
H39 H 0.2881(6) 0.6790(13) 0.1857(6) 0.024(4) Uiso 1 1 d
C1 C 0.22710(5) 0.56286(12) 0.17589(5) 0.0170(3) Uani 1 1 d
C2 C 0.23065(6) 0.52304(13) 0.11948(5) 0.0183(3) Uani 1 1 d
C4 C 0.25117(5) 0.72166(12) 0.07908(5) 0.0156(3) Uani 1 1 d
C5 C 0.19818(5) 0.77340(13) 0.07302(5) 0.0169(3) Uani 1 1 d
C6 C 0.18712(5) 0.89719(13) 0.05091(5) 0.0171(3) Uani 1 1 d
C7 C 0.22718(5) 0.96995(13) 0.03502(5) 0.0168(3) Uani 1 1 d
C8 C 0.28068(5) 0.91803(12) 0.04244(5) 0.0151(3) Uani 1 1 d
C9 C 0.29262(5) 0.79461(12) 0.06476(5) 0.0153(3) Uani 1 1 d
C11 C 0.38408(5) 0.72201(12) 0.12006(5) 0.0169(3) Uani 1 1 d
C12 C 0.43151(5) 0.63401(12) 0.11847(5) 0.0160(3) Uani 1 1 d
C13 C 0.42318(6) 0.53052(13) 0.08184(5) 0.0192(3) Uani 1 1 d
C14 C 0.46747(5) 0.45144(13) 0.07835(6) 0.0200(3) Uani 1 1 d
C15 C 0.51968(5) 0.47664(12) 0.11291(5) 0.0161(3) Uani 1 1 d
C16 C 0.52874(5) 0.57487(13) 0.15131(5) 0.0185(3) Uani 1 1 d
C17 C 0.48451(5) 0.65405(13) 0.15395(5) 0.0184(3) Uani 1 1 d
C20 C 0.31801(6) 1.11662(13) 0.01704(5) 0.0180(3) Uani 1 1 d
C21 C 0.32517(5) 1.20197(13) 0.06716(5) 0.0167(3) Uani 1 1 d
C23 C 0.36646(6) 1.22643(13) 0.16487(5) 0.0184(3) Uani 1 1 d
C24 C 0.38609(6) 1.13782(13) 0.21354(5) 0.0190(3) Uani 1 1 d
C25 C 0.40600(6) 1.21458(14) 0.26599(5) 0.0210(3) Uani 1 1 d
C27 C 0.47099(5) 1.11917(13) 0.34677(5) 0.0185(3) Uani 1 1 d
C28 C 0.47790(5) 1.01151(12) 0.38845(5) 0.0170(3) Uani 1 1 d
C29 C 0.52872(6) 0.99731(14) 0.42752(5) 0.0205(3) Uani 1 1 d
C30 C 0.53502(6) 0.89590(14) 0.46421(5) 0.0217(3) Uani 1 1 d
C31 C 0.49046(5) 0.81163(14) 0.46079(5) 0.0194(3) Uani 1 1 d
C32 C 0.44117(5) 0.83265(12) 0.42045(5) 0.0162(3) Uani 1 1 d
C34 C 0.39300(5) 0.73862(12) 0.41443(5) 0.0167(3) Uani 1 1 d
C36 C 0.30149(6) 0.67035(13) 0.35688(5) 0.0195(3) Uani 1 1 d
C37 C 0.29140(6) 0.61067(14) 0.30024(5) 0.0218(3) Uani 1 1 d
C38 C 0.26492(6) 0.70479(14) 0.25499(5) 0.0209(3) Uani 1 1 d
S11 S 0.378664(14) 0.79416(4) 0.176858(14) 0.02373(9) Uani 1 1 d
O1 O 0.19177(4) 0.51010(8) 0.19538(4) 0.0197(2) Uani 1 1 d
O3 O 0.26844(4) 0.60012(8) 0.09910(3) 0.0182(2) Uani 1 1 d
O19 O 0.32453(4) 0.97979(8) 0.02884(3) 0.0176(2) Uani 1 1 d
O21 O 0.30999(4) 1.31624(9) 0.06166(4) 0.0240(2) Uani 1 1 d
O27 O 0.51055(4) 1.19110(9) 0.34611(4) 0.0270(2) Uani 1 1 d
O34 O 0.39561(4) 0.65029(9) 0.44774(4) 0.0244(2) Uani 1 1 d
O1N O 0.56027(4) 0.31796(9) 0.07054(4) 0.0258(2) Uani 1 1 d
O2N O 0.61210(4) 0.40897(9) 0.14304(4) 0.0218(2) Uani 1 1 d
N10 N 0.34679(4) 0.73793(11) 0.07185(5) 0.0172(2) Uani 1 1 d
N18 N 0.56728(4) 0.39547(10) 0.10853(4) 0.0183(2) Uani 1 1 d
N22 N 0.34991(5) 1.14860(12) 0.11511(4) 0.0189(2) Uani 1 1 d
N26 N 0.42003(5) 1.12716(11) 0.31243(4) 0.0201(3) Uani 1 1 d
N33 N 0.43445(4) 0.93101(10) 0.38472(4) 0.0161(2) Uani 1 1 d
N35 N 0.34951(4) 0.75817(11) 0.37070(4) 0.0169(2) Uani 1 1 d
N39 N 0.26324(5) 0.65293(11) 0.20115(4) 0.0210(3) Uani 1 1 d

loop_
_atom_site_aniso_label
_atom_site_aniso_U_11
_atom_site_aniso_U_22
_atom_site_aniso_U_33
_atom_site_aniso_U_23
_atom_site_aniso_U_13
_atom_site_aniso_U_12
C1 0.0161(7) 0.0156(7) 0.0172(7) 0.0019(5) 0.0007(5) 0.0029(5)
C2 0.0215(7) 0.0149(7) 0.0186(7) 0.0008(5) 0.0056(6) -0.0004(6)
C4 0.0206(7) 0.0140(7) 0.0114(6) 0.0002(5) 0.0029(5) 0.0032(5)
C5 0.0172(7) 0.0191(7) 0.0151(7) -0.0017(5) 0.0057(5) 0.0000(6)
C6 0.0147(7) 0.0211(7) 0.0150(7) -0.0016(5) 0.0032(5) 0.0051(6)
C7 0.0206(7) 0.0148(7) 0.0143(7) 0.0000(5) 0.0033(5) 0.0040(5)
C8 0.0174(7) 0.0166(7) 0.0113(6) -0.0021(5) 0.0041(5) 0.0004(5)
C9 0.0149(6) 0.0171(7) 0.0132(6) -0.0016(5) 0.0024(5) 0.0046(5)
C11 0.0152(6) 0.0149(7) 0.0206(7) 0.0011(5) 0.0049(5) -0.0016(5)
C12 0.0161(7) 0.0154(7) 0.0177(7) 0.0029(5) 0.0064(5) 0.0012(5)
C13 0.0145(7) 0.0192(7) 0.0214(7) -0.0011(6) 0.0004(6) 0.0005(5)
C14 0.0178(7) 0.0183(7) 0.0222(7) -0.0030(6) 0.0023(6) 0.0014(6)
C15 0.0139(7) 0.0159(7) 0.0195(7) 0.0023(5) 0.0061(5) 0.0030(5)
C16 0.0135(7) 0.0214(7) 0.0190(7) 0.0000(6) 0.0014(5) -0.0008(6)
C17 0.0196(7) 0.0169(7) 0.0187(7) -0.0034(6) 0.0048(5) -0.0009(5)
C20 0.0190(7) 0.0159(7) 0.0190(7) 0.0044(5) 0.0047(6) 0.0014(5)
C21 0.0118(6) 0.0192(7) 0.0187(7) 0.0022(6) 0.0034(5) -0.0014(5)
C23 0.0189(7) 0.0184(7) 0.0170(7) 0.0003(5) 0.0032(5) 0.0024(6)
C24 0.0199(7) 0.0190(7) 0.0174(7) 0.0004(6) 0.0039(6) -0.0003(6)
C25 0.0242(7) 0.0203(7) 0.0165(7) 0.0025(6) 0.0018(6) -0.0036(6)
C27 0.0197(7) 0.0200(7) 0.0156(7) -0.0025(5) 0.0041(5) -0.0021(6)
C28 0.0157(7) 0.0198(7) 0.0156(7) -0.0031(5) 0.0041(5) -0.0003(5)
C29 0.0161(7) 0.0245(8) 0.0206(7) -0.0026(6) 0.0042(6) -0.0036(6)
C30 0.0148(7) 0.0290(8) 0.0183(7) -0.0010(6) -0.0008(6) 0.0023(6)
C31 0.0202(7) 0.0218(7) 0.0151(7) 0.0027(6) 0.0026(5) 0.0030(6)
C32 0.0177(7) 0.0178(7) 0.0133(6) -0.0020(5) 0.0047(5) 0.0011(5)
C34 0.0172(7) 0.0178(7) 0.0153(7) -0.0019(5) 0.0044(5) 0.0015(5)
C36 0.0174(7) 0.0209(7) 0.0189(7) 0.0023(6) 0.0022(5) -0.0034(6)
C37 0.0221(8) 0.0204(7) 0.0202(7) -0.0005(6) 0.0011(6) -0.0030(6)
C38 0.0222(7) 0.0205(7) 0.0180(7) -0.0019(6) 0.0021(6) -0.0014(6)
S11 0.01939(18) 0.0283(2) 0.02263(18) -0.00849(15) 0.00405(14) 0.00192(15)
O1 0.0163(5) 0.0225(5) 0.0203(5) 0.0006(4) 0.0045(4) -0.0019(4)
O3 0.0208(5) 0.0145(5) 0.0208(5) 0.0037(4) 0.0082(4) 0.0041(4)
O19 0.0183(5) 0.0154(5) 0.0198(5) 0.0025(4) 0.0064(4) 0.0015(4)
O21 0.0291(5) 0.0162(5) 0.0223(5) 0.0024(4) -0.0013(4) 0.0033(4)
O27 0.0213(5) 0.0285(6) 0.0294(6) 0.0040(4) 0.0035(4) -0.0088(4)
O34 0.0251(5) 0.0244(5) 0.0203(5) 0.0071(4) 0.0001(4) -0.0044(4)
O1N 0.0201(5) 0.0305(6) 0.0255(5) -0.0106(4) 0.0035(4) 0.0047(4)
O2N 0.0136(5) 0.0272(5) 0.0218(5) 0.0002(4) -0.0003(4) 0.0022(4)
N10 0.0173(6) 0.0191(6) 0.0162(6) 0.0003(5) 0.0062(5) 0.0047(5)
N18 0.0160(6) 0.0186(6) 0.0198(6) -0.0002(5) 0.0040(5) 0.0004(5)
N22 0.0214(6) 0.0169(6) 0.0168(6) 0.0008(5) 0.0022(5) 0.0049(5)
N26 0.0194(6) 0.0220(6) 0.0171(6) 0.0038(5) 0.0014(5) -0.0063(5)
N33 0.0157(6) 0.0166(6) 0.0159(6) -0.0005(4) 0.0042(4) 0.0002(4)
N35 0.0167(6) 0.0172(6) 0.0154(6) 0.0027(5) 0.0016(4) -0.0023(5)
N39 0.0213(6) 0.0248(6) 0.0172(6) -0.0007(5) 0.0056(5) -0.0065(5)

loop_
_atom_type_symbol
_atom_type_description
_atom_type_scat_dispersion_real
_atom_type_scat_dispersion_imag
_atom_type_scat_source
C C 0.0033 0.0016 'International Tables Vol C Tables 4.2.6.8 and 6.1.1.4'
H H 0.0000 0.0000 'International Tables Vol C Tables 4.2.6.8 and 6.1.1.4'
N N 0.0061 0.0033 'International Tables Vol C Tables 4.2.6.8 and 6.1.1.4'
O O 0.0106 0.0060 'International Tables Vol C Tables 4.2.6.8 and 6.1.1.4'
S S 0.1246 0.1234 'International Tables Vol C Tables 4.2.6.8 and 6.1.1.4'

loop_
_geom_angle_atom_site_label_1
_geom_angle_atom_site_label_2
_geom_angle_atom_site_label_3
_geom_angle
O1 C1 N39 124.45(12)
O1 C1 C2 119.07(11)
N39 C1 C2 116.48(11)
O3 C2 C1 113.84(11)
O3 C2 H2A 112.0(7)
C1 C2 H2A 109.6(8)
O3 C2 H2B 102.7(8)
C1 C2 H2B 107.3(8)
H2A C2 H2B 111.2(11)
O3 C4 C5 125.62(11)
O3 C4 C9 114.00(11)
C5 C4 C9 120.38(12)
C4 C5 C6 118.39(12)
C4 C5 H5 122.4(8)
C6 C5 H5 119.2(8)
C7 C6 C5 122.21(12)
C7 C6 H6 118.1(8)
C5 C6 H6 119.7(8)
C6 C7 C8 118.86(12)
C6 C7 H7 119.0(8)
C8 C7 H7 122.2(8)
O19 C8 C9 115.23(11)
O19 C8 C7 125.01(11)
C9 C8 C7 119.76(12)
C8 C9 C4 120.36(11)
C8 C9 N10 120.96(11)
C4 C9 N10 118.65(11)
N10 C11 C12 113.95(11)
N10 C11 S11 123.46(10)
C12 C11 S11 122.59(10)
C13 C12 C17 119.56(12)
C13 C12 C11 120.13(11)
C17 C12 C11 120.31(11)
C14 C13 C12 120.67(12)
C14 C13 H13 118.8(8)
C12 C13 H13 120.5(8)
C15 C14 C13 118.13(13)
C15 C14 H14 120.4(8)
C13 C14 H14 121.5(8)
C16 C15 C14 122.52(12)
C16 C15 N18 118.92(11)
C14 C15 N18 118.57(11)
C17 C16 C15 118.82(12)
C17 C16 H16 122.2(8)
C15 C16 H16 119.0(8)
C16 C17 C12 120.20(12)
C16 C17 H17 119.8(8)
C12 C17 H17 120.0(8)
O19 C20 C21 113.90(11)
O19 C20 H20A 112.7(8)
C21 C20 H20A 109.0(8)
O19 C20 H20B 104.7(8)
C21 C20 H20B 107.3(8)
H20A C20 H20B 108.9(11)
O21 C21 N22 123.36(12)
O21 C21 C20 119.32(11)
N22 C21 C20 117.27(11)
N22 C23 C24 109.85(11)
N22 C23 H23A 107.5(7)
C24 C23 H23A 109.7(7)
N22 C23 H23B 107.7(7)
C24 C23 H23B 110.8(7)
H23A C23 H23B 111.2(11)
C23 C24 C25 111.76(11)
C23 C24 H24A 108.7(8)
C25 C24 H24A 109.9(8)
C23 C24 H24B 111.1(8)
C25 C24 H24B 108.9(8)
H24A C24 H24B 106.3(11)
N26 C25 C24 110.51(11)
N26 C25 H25A 109.7(8)
C24 C25 H25A 111.0(8)
N26 C25 H25B 108.5(8)
C24 C25 H25B 109.7(8)
H25A C25 H25B 107.3(11)
O27 C27 N26 124.89(13)
O27 C27 C28 120.38(12)
N26 C27 C28 114.73(11)
N33 C28 C29 122.93(12)
N33 C28 C27 117.47(11)
C29 C28 C27 119.57(12)
C30 C29 C28 118.92(13)
C30 C29 H29 124.0(8)
C28 C29 H29 117.1(8)
C29 C30 C31 118.81(13)
C29 C30 H30 120.5(8)
C31 C30 H30 120.7(8)
C30 C31 C32 118.58(13)
C30 C31 H31 122.9(8)
C32 C31 H31 118.5(8)
N33 C32 C31 123.18(12)
N33 C32 C34 117.33(11)
C31 C32 C34 119.44(11)
O34 C34 N35 124.49(12)
O34 C34 C32 120.25(11)
N35 C34 C32 115.25(11)
N35 C36 C37 113.29(11)
N35 C36 H36A 108.4(7)
C37 C36 H36A 110.5(7)
N35 C36 H36B 107.3(8)
C37 C36 H36B 109.7(8)
H36A C36 H36B 107.4(10)
C38 C37 C36 113.26(12)
C38 C37 H37A 109.6(8)
C36 C37 H37A 106.8(8)
C38 C37 H37B 105.0(8)
C36 C37 H37B 112.1(8)
H37A C37 H37B 110.2(11)
N39 C38 C37 112.50(11)
N39 C38 H38A 107.0(7)
C37 C38 H38A 109.9(8)
N39 C38 H38B 107.5(8)
C37 C38 H38B 109.7(8)
H38A C38 H38B 110.3(11)
C4 O3 C2 118.06(10)
C8 O19 C20 116.74(10)
C11 N10 C9 124.22(11)
C11 N10 H10 119.5(10)
C9 N10 H10 115.6(10)
O2N N18 O1N 123.37(11)
O2N N18 C15 118.15(10)
O1N N18 C15 118.48(10)
C21 N22 C23 121.83(11)
C21 N22 H22 119.9(10)
C23 N22 H22 117.9(10)
C27 N26 C25 123.64(12)
C27 N26 H26 117.1(9)
C25 N26 H26 119.1(10)
C28 N33 C32 117.58(11)
C34 N35 C36 122.07(11)
C34 N35 H35 116.8(9)
C36 N35 H35 121.1(9)
C1 N39 C38 123.83(12)
C1 N39 H39 117.9(10)
C38 N39 H39 118.1(10)

loop_
_geom_bond_atom_site_label_1
_geom_bond_atom_site_label_2
_geom_bond_distance
C1 O1 1.2392(15)
C1 N39 1.3290(16)
C1 C2 1.5210(18)
C2 O3 1.4245(15)
C2 H2A 0.995(13)
C2 H2B 0.972(14)
C4 O3 1.3727(14)
C4 C5 1.3859(17)
C4 C9 1.3949(17)
C5 C6 1.3877(18)
C5 H5 0.939(14)
C6 C7 1.3850(18)
C6 H6 0.928(12)
C7 C8 1.3938(17)
C7 H7 0.946(13)
C8 O19 1.3786(15)
C8 C9 1.3883(17)
C9 N10 1.4290(15)
C11 N10 1.3388(16)
C11 C12 1.4907(17)
C11 S11 1.6641(13)
C12 C13 1.3938(18)
C12 C17 1.3986(17)
C13 C14 1.3860(18)
C13 H13 0.957(14)
C14 C15 1.3834(18)
C14 H14 0.969(14)
C15 C16 1.3821(18)
C15 N18 1.4715(15)
C16 C17 1.3797(18)
C16 H16 0.953(13)
C17 H17 0.945(14)
C20 O19 1.4364(15)
C20 C21 1.5213(18)
C20 H20A 0.959(13)
C20 H20B 0.954(13)
C21 O21 1.2283(15)
C21 N22 1.3327(16)
C23 N22 1.4641(17)
C23 C24 1.5121(18)
C23 H23A 0.985(13)
C23 H23B 0.979(13)
C24 C25 1.5186(18)
C24 H24A 0.955(14)
C24 H24B 0.981(13)
C25 N26 1.4534(17)
C25 H25A 0.980(14)
C25 H25B 0.971(14)
C27 O27 1.2302(15)
C27 N26 1.3351(16)
C27 C28 1.5117(18)
C28 N33 1.3398(16)
C28 C29 1.3913(18)
C29 C30 1.3810(19)
C29 H29 0.953(14)
C30 C31 1.3864(19)
C30 H30 0.990(13)
C31 C32 1.3899(17)
C31 H31 0.941(14)
C32 N33 1.3408(16)
C32 C34 1.5104(17)
C34 O34 1.2326(15)
C34 N35 1.3453(16)
C36 N35 1.4592(16)
C36 C37 1.5282(19)
C36 H36A 1.014(13)
C36 H36B 0.988(14)
C37 C38 1.5153(18)
C37 H37A 0.999(14)
C37 H37B 1.015(15)
C38 N39 1.4634(17)
C38 H38A 1.017(14)
C38 H38B 0.981(14)
O1N N18 1.2304(13)
O2N N18 1.2288(13)
N10 H10 0.851(14)
N22 H22 0.842(15)
N26 H26 0.838(14)
N35 H35 0.848(14)
N39 H39 0.857(14)

loop_
_geom_hbond_atom_site_label_D
_geom_hbond_atom_site_label_H
_geom_hbond_atom_site_label_A
_geom_hbond_distance_DH
_geom_hbond_distance_HA
_geom_hbond_distance_DA
_geom_hbond_angle_DHA
_geom_hbond_site_symmetry_A
N39 H39 S11 0.857(14) 2.597(14) 3.4045(13) 157.6(13) .
N26 H26 O1 0.838(14) 2.209(14) 2.9760(15) 152.1(13) 4
N35 H35 O1 0.848(14) 2.345(14) 3.1086(14) 149.9(12) 4
N26 H26 N33 0.838(14) 2.279(14) 2.6899(15) 110.5(11) .
N35 H35 N33 0.848(14) 2.290(14) 2.7020(15) 110.1(11) .

loop_
_geom_torsion_atom_site_label_1
_geom_torsion_atom_site_label_2
_geom_torsion_atom_site_label_3
_geom_torsion_atom_site_label_4
_geom_torsion
O1 C1 C2 O3 173.48(11)
N39 C1 C2 O3 -7.01(17)
O3 C4 C5 C6 -178.56(11)
C9 C4 C5 C6 1.95(18)
C4 C5 C6 C7 -0.18(19)
C5 C6 C7 C8 -1.23(19)
C6 C7 C8 O19 -179.60(11)
C6 C7 C8 C9 0.86(18)
O19 C8 C9 C4 -178.69(11)
C7 C8 C9 C4 0.89(18)
O19 C8 C9 N10 -0.81(16)
C7 C8 C9 N10 178.77(11)
O3 C4 C9 C8 178.12(10)
C5 C4 C9 C8 -2.33(18)
O3 C4 C9 N10 0.19(16)
C5 C4 C9 N10 179.74(11)
N10 C11 C12 C13 -31.91(17)
S11 C11 C12 C13 148.47(11)
N10 C11 C12 C17 148.57(12)
S11 C11 C12 C17 -31.05(17)
C17 C12 C13 C14 -3.3(2)
C11 C12 C13 C14 177.20(12)
C12 C13 C14 C15 1.3(2)
C13 C14 C15 C16 1.7(2)
C13 C14 C15 N18 -178.39(11)
C14 C15 C16 C17 -2.5(2)
N18 C15 C16 C17 177.54(11)
C15 C16 C17 C12 0.42(19)
C13 C12 C17 C16 2.41(19)
C11 C12 C17 C16 -178.07(12)
O19 C20 C21 O21 -165.91(11)
O19 C20 C21 N22 16.57(16)
N22 C23 C24 C25 177.65(11)
C23 C24 C25 N26 175.11(12)
O27 C27 C28 N33 -175.55(12)
N26 C27 C28 N33 4.29(17)
O27 C27 C28 C29 2.50(19)
N26 C27 C28 C29 -177.67(12)
N33 C28 C29 C30 0.1(2)
C27 C28 C29 C30 -177.87(12)
C28 C29 C30 C31 0.1(2)
C29 C30 C31 C32 0.1(2)
C30 C31 C32 N33 -0.3(2)
C30 C31 C32 C34 177.33(12)
N33 C32 C34 O34 -176.24(11)
C31 C32 C34 O34 5.98(18)
N33 C32 C34 N35 4.93(16)
C31 C32 C34 N35 -172.85(12)
N35 C36 C37 C38 -75.95(15)
C36 C37 C38 N39 171.42(11)
C5 C4 O3 C2 -5.19(17)
C9 C4 O3 C2 174.33(11)
C1 C2 O3 C4 -77.67(14)
C9 C8 O19 C20 -166.71(11)
C7 C8 O19 C20 13.73(17)
C21 C20 O19 C8 75.50(14)
C12 C11 N10 C9 166.52(11)
S11 C11 N10 C9 -13.86(18)
C8 C9 N10 C11 108.02(14)
C4 C9 N10 C11 -74.05(16)
C16 C15 N18 O2N 7.65(17)
C14 C15 N18 O2N -172.29(12)
C16 C15 N18 O1N -172.16(11)
C14 C15 N18 O1N 7.90(17)
O21 C21 N22 C23 -6.68(19)
C20 C21 N22 C23 170.73(11)
C24 C23 N22 C21 172.37(12)
O27 C27 N26 C25 6.3(2)
C28 C27 N26 C25 -173.51(11)
C24 C25 N26 C27 119.41(14)
C29 C28 N33 C32 -0.30(18)
C27 C28 N33 C32 177.68(11)
C31 C32 N33 C28 0.43(18)
C34 C32 N33 C28 -177.26(11)
O34 C34 N35 C36 -3.3(2)
C32 C34 N35 C36 175.51(11)
C37 C36 N35 C34 -121.76(13)
O1 C1 N39 C38 -2.0(2)
C2 C1 N39 C38 178.56(12)
C37 C38 N39 C1 75.94(16)
